data_1571678
loop_
_publ_author_name
'Kakiuchi, Yuya'
'Shapovalova, Svetlana'
'Protsenko, Bogdan'
'Guda, Sergey'
'Safonova, Olga V.'
'Guda, Alexander'
'Cop&#xe9;ret, Christophe'

_publ_section_title
;
 Influence of strong &#x3c0;-acceptor ligands on Cr-K-edge X-ray
 absorption spectral signatures and consequences for the interpretation of
 surface sites in the Phillips catalyst.
;
_journal_issue 13
_journal_name_full 'Catalysis science &amp; technology'
_journal_page_first 3682
_journal_page_last 3690
_journal_paper_doi 10.1039/d3cy01692g
_journal_volume 14
_journal_year 2024
_chemical_formula_moiety 'C54 H99 Cr N2 O12 Si3'
_chemical_formula_sum 'C54 H99 Cr N2 O12 Si3'
_chemical_formula_weight 1104.62
_chemical_name_systematic Cr(OSi(tBu)3)3(XyNC)2
_chemical_properties_physical Air-sensitive,Moisture-sensitive,Oxygen-sensitive
_space_group_crystal_system orthorhombic
_space_group_IT_number 19
_space_group_name_Hall 'P 2ac 2ab'
_space_group_name_H-M_alt 'P 21 21 21'
_atom_sites_solution_hydrogens geom
_atom_sites_solution_primary direct
_audit_creation_date 2023-07-25
_audit_creation_method
;
Olex2 1.2
(compiled 2018.05.29 svn.r3508 for OlexSys, GUI svn.r5506)
;
_audit_update_record
;
2023-08-02 deposited with the CCDC.	2024-05-20 downloaded from the CCDC.
;
_cell_angle_alpha 90
_cell_angle_beta 90
_cell_angle_gamma 90
_cell_formula_units_Z 4
_cell_length_a 13.1907(3)
_cell_length_b 20.8362(5)
_cell_length_c 23.4449(6)
_cell_measurement_reflns_used 27244
_cell_measurement_temperature 100.00(10)
_cell_measurement_theta_max 80.0280
_cell_measurement_theta_min 2.7300
_cell_volume 6443.7(3)
_computing_cell_refinement 'CrysAlisPro 1.171.42.61a (Rigaku OD, 2022)'
_computing_data_collection 'CrysAlisPro 1.171.42.61a (Rigaku OD, 2022)'
_computing_data_reduction 'CrysAlisPro 1.171.42.61a (Rigaku OD, 2022)'
_computing_molecular_graphics 'Olex2 (Dolomanov et al., 2009)'
_computing_publication_material 'Olex2 (Dolomanov et al., 2009)'
_computing_structure_refinement 'ShelXL (Sheldrick, 2015)'
_computing_structure_solution 'ShelXS (Sheldrick, 2008)'
_diffrn_ambient_environment N~2~
_diffrn_ambient_temperature 100.00(10)
_diffrn_detector 'Hybrid Pixel Array Detector'
_diffrn_detector_area_resol_mean 10.0000
_diffrn_detector_type HyPix
_diffrn_measured_fraction_theta_full 1.000
_diffrn_measured_fraction_theta_max 0.984
_diffrn_measurement_details
;
List of Runs (angles in degrees, time in seconds):

  # Type    Start    End  Width  t~exp~   \w     \q     \k     \f   Frames
#--------------------------------------------------------------------------
  1  \w    -99.00 -41.00   0.50    0.69    --  -49.62 -48.00-100.00  116
  2  \w    -54.00 -29.00   0.50    2.77    --  -90.00  48.00  47.00   50
  3  \w   -151.00-124.00   0.50    2.77    --  -90.00 -97.00  39.00   54
  4  \w    105.00 138.00   0.50    2.77    --  111.50  83.00-104.00   66
  5  \w    111.00 146.00   0.50    2.77    --  111.50  48.00  47.00   70
  6  \w    144.00 178.00   0.50    2.77    --  111.50  83.00-104.00   68
  7  \w   -114.00 -87.00   0.50    0.69    --  -49.62-125.00-150.00   54
  8  \w    -43.00  20.00   0.50    0.69    --  -49.62  48.00  47.00  126
  9  \w   -118.00 -73.00   0.50    0.69    --  -49.62-125.00  60.00   90
 10  \w     45.00  70.00   0.50    2.77    --  111.50 -61.00  30.00   50
 11  \w     45.00  70.00   0.50    2.77    --  111.50 -61.00   0.00   50
 12  \w    117.00 156.00   0.50    2.77    --  111.50  30.00  90.00   78
 13  \w    123.00 175.00   0.50    2.77    --  111.50  15.00   0.00  104
 14  \w     60.00  87.00   0.50    2.77    --  111.50 -95.00  60.00   54
 15  \w     45.00  70.00   0.50    2.77    --  111.50 -61.00 -90.00   50
 16  \w     42.00  71.00   0.50    2.77    --  111.50 -77.00-150.00   58
 17  \w     60.00  85.00   0.50    2.77    --  111.50 -77.00   0.00   50
 18  \w     98.00 125.00   0.50    2.77    --  111.50  61.00-120.00   54
 19  \w    151.00 178.00   0.50    2.77    --  111.50  61.00-120.00   54
 20  \w     41.00  66.00   0.50    2.77    --  111.50 -61.00 -30.00   50
 21  \w    119.00 164.00   0.50    2.77    --  111.50  30.00 150.00   90
 22  \w    130.00 177.00   0.50    2.77    --  111.50 125.00 -60.00   94
 23  \w    105.00 136.00   0.50    2.77    --  111.50  30.00 -30.00   62
 24  \w    105.00 131.00   0.50    2.77    --  111.50  15.00  60.00   52
 25  \w    136.00 170.00   0.50    2.77    --  111.50  15.00  60.00   68
 26  \w     43.00  68.00   0.50    2.77    --  111.50 -61.00 120.00   50
 27  \w     80.00 105.00   0.50    2.77    --  111.50 -77.00  30.00   50
 28  \w     55.00  80.00   0.50    2.77    --  111.50-125.00   0.00   50
 29  \w     81.00 111.00   0.50    2.77    --  111.50-125.00 150.00   60
 30  \w    138.00 164.00   0.50    2.77    --  111.50  15.00 -30.00   52
 31  \w    143.00 177.00   0.50    2.77    --  111.50  77.00 -60.00   68
 32  \w    150.00 176.00   0.50    2.77    --  111.50  48.00  47.00   52
;
_diffrn_measurement_device 'four-circle diffractometer'
_diffrn_measurement_device_type 'XtaLAB Synergy, Dualflex, HyPix'
_diffrn_measurement_method '\w scans'
_diffrn_orient_matrix_type 'CrysAlisPro convention (1999,Acta A55,543-557)'
_diffrn_orient_matrix_UB_11 -0.0622349000
_diffrn_orient_matrix_UB_12 -0.0046166000
_diffrn_orient_matrix_UB_13 -0.0554552000
_diffrn_orient_matrix_UB_21 0.0306297000
_diffrn_orient_matrix_UB_22 0.0691575000
_diffrn_orient_matrix_UB_23 -0.0154480000
_diffrn_orient_matrix_UB_31 0.0939671000
_diffrn_orient_matrix_UB_32 -0.0256475000
_diffrn_orient_matrix_UB_33 -0.0317369000
_diffrn_radiation_monochromator mirror
_diffrn_radiation_probe x-ray
_diffrn_radiation_type CuK\a
_diffrn_radiation_wavelength 1.54184
_diffrn_reflns_av_R_equivalents 0.0546
_diffrn_reflns_av_unetI/netI 0.0430
_diffrn_reflns_Laue_measured_fraction_full 1.000
_diffrn_reflns_Laue_measured_fraction_max 0.984
_diffrn_reflns_limit_h_max 16
_diffrn_reflns_limit_h_min -14
_diffrn_reflns_limit_k_max 26
_diffrn_reflns_limit_k_min -26
_diffrn_reflns_limit_l_max 29
_diffrn_reflns_limit_l_min -29
_diffrn_reflns_number 47345
_diffrn_reflns_point_group_measured_fraction_full 0.986
_diffrn_reflns_point_group_measured_fraction_max 0.953
_diffrn_reflns_theta_full 67.684
_diffrn_reflns_theta_max 80.871
_diffrn_reflns_theta_min 2.837
_diffrn_source 'micro-focus sealed X-ray tube'
_diffrn_source_type 'PhotonJet (Cu) X-ray Source'
_exptl_absorpt_coefficient_mu 2.429
_exptl_absorpt_correction_T_max 1.00000
_exptl_absorpt_correction_T_min 0.76106
_exptl_absorpt_correction_type multi-scan
_exptl_absorpt_process_details
;
CrysAlisPro 1.171.42.61a (Rigaku Oxford Diffraction, 2022)
Empirical absorption correction using spherical harmonics,
implemented in SCALE3 ABSPACK scaling algorithm.
;
_exptl_crystal_colour blue
_exptl_crystal_colour_primary blue
_exptl_crystal_density_diffrn 1.139
_exptl_crystal_description block
_exptl_crystal_F_000 2396
_exptl_crystal_preparation 'recrystallization from pentane'
_exptl_crystal_recrystallization_method 'Re-crystallisation from solvent: n-pentane'
_exptl_crystal_size_max 0.3
_exptl_crystal_size_mid 0.2
_exptl_crystal_size_min 0.05
_refine_diff_density_max 0.402
_refine_diff_density_min -1.074
_refine_diff_density_rms 0.098
_refine_ls_abs_structure_details
;
 Refined as an inversion twin.
;
_refine_ls_abs_structure_Flack 0.068(11)
_refine_ls_extinction_method none
_refine_ls_goodness_of_fit_ref 1.104
_refine_ls_hydrogen_treatment constr
_refine_ls_matrix_type full
_refine_ls_number_parameters 804
_refine_ls_number_reflns 13511
_refine_ls_number_restraints 773
_refine_ls_restrained_S_all 1.084
_refine_ls_R_factor_all 0.0854
_refine_ls_R_factor_gt 0.0835
_refine_ls_shift/su_max 0.000
_refine_ls_shift/su_mean 0.000
_refine_ls_structure_factor_coef Fsqd
_refine_ls_weighting_details 'w=1/[\s^2^(Fo^2^)+31.7748P] where P=(Fo^2^+2Fc^2^)/3'
_refine_ls_weighting_scheme calc
_refine_ls_wR_factor_gt 0.1905
_refine_ls_wR_factor_ref 0.1915
_reflns_Friedel_coverage 0.769
_reflns_Friedel_fraction_full 0.969
_reflns_Friedel_fraction_max 0.915
_reflns_number_gt 13046
_reflns_number_total 13511
_reflns_threshold_expression 'I > 2\s(I)'
_cod_data_source_file d3cy01692g4.cif
_cod_data_source_block yyk_criii_crtbos3xync2_auto
_cod_depositor_comments 'Adding full bibliography for 1571676--1571678.cif.'
_cod_database_code 1571678
_shelx_shelxl_version_number 2018/3
_chemical_oxdiff_formula CrNCHOSi
_chemical_oxdiff_usercomment 'pentane, -30 deg, half year'
_shelx_space_group_comment
;
The symmetry employed for this shelxl refinement is uniquely defined
by the following loop, which should always be used as a source of
symmetry information in preference to the above space-group names.
They are only intended as comments.
;
_diffrn_oxdiff_digest_frames
;
01f3be118ff862737a9b17d4c565a76fbf000319b15
;
_reflns_odcompleteness_completeness 98.14
_reflns_odcompleteness_iscentric 1
_reflns_odcompleteness_theta 80.95
_olex2_refinement_description
;
1. Twinned data refinement
 Scales: 0.932(11)
 0.068(11)
2. Fixed Uiso
 At 1.2 times of:
  All C(H) groups
 At 1.5 times of:
  All C(H,H,H) groups
3. Rigid body (RIGU) restrains
 C7, C8, C11, C4AA, O2, Si18
 with sigma for 1-2 distances of 0.004 and sigma for 1-3 distances of 0.004
 O8, C0AA, C1Q, C1P, C1O, Si32
 with sigma for 1-2 distances of 0.004 and sigma for 1-3 distances of 0.004
 C16, C18, C1A, C19, O1, Si18
 with sigma for 1-2 distances of 0.001 and sigma for 1-3 distances of 0.001
 C1M, C1L, C1J, C1K, O6, Si7
 with sigma for 1-2 distances of 0.004 and sigma for 1-3 distances of 0.004
 C1G, C1H, C1I, C1F, O5, Si7
 with sigma for 1-2 distances of 0.004 and sigma for 1-3 distances of 0.004
 O3, C1AA, C1D, C1B, C1C, Si7
 with sigma for 1-2 distances of 0.004 and sigma for 1-3 distances of 0.004
 O7, C3AA, C1N, C10, C9
 with sigma for 1-2 distances of 0.004 and sigma for 1-3 distances of 0.004
 C2AA, C1E, C17, C5AA, O4, Si7
 with sigma for 1-2 distances of 0.004 and sigma for 1-3 distances of 0.004
 C7, C18, C19
 with sigma for 1-2 distances of 0.004 and sigma for 1-3 distances of 0.004
 All non-hydrogen atoms
 with sigma for 1-2 distances of 0.002 and sigma for 1-3 distances of 0.002
 C18, C7
 with sigma for 1-2 distances of 0.001 and sigma for 1-3 distances of 0.001
4. Others
 Sof(O1)=Sof(C16)=Sof(C18)=Sof(H18A)=Sof(H18B)=Sof(H18C)=Sof(C19)=Sof(H19A)=
 Sof(H19B)=Sof(H19C)=Sof(C1A)=Sof(H1AA)=Sof(H1AB)=Sof(H1AC)=1-FVAR(1)
 Sof(O2)=Sof(C4AA)=Sof(C7)=Sof(H7A)=Sof(H7B)=Sof(H7C)=Sof(C8)=Sof(H8A)=
 Sof(H8B)=Sof(H8C)=Sof(C11)=Sof(H11A)=Sof(H11B)=Sof(H11C)=FVAR(1)
 Sof(O4)=Sof(C2AA)=Sof(C5AA)=Sof(H5AA)=Sof(H5AB)=Sof(H5AC)=Sof(C17)=Sof(H17A)=
 Sof(H17B)=Sof(H17C)=Sof(C1E)=Sof(H1EA)=Sof(H1EB)=Sof(H1EC)=Sof(O6)=Sof(C1J)=
 Sof(C1K)=Sof(H1KA)=Sof(H1KB)=Sof(H1KC)=Sof(C1L)=Sof(H1LA)=Sof(H1LB)=Sof(H1LC)=
 Sof(C1M)=Sof(H1MA)=Sof(H1MB)=Sof(H1MC)=1-FVAR(2)
 Sof(O3)=Sof(C1AA)=Sof(C1B)=Sof(H1BA)=Sof(H1BB)=Sof(H1BC)=Sof(C1C)=Sof(H1CA)=
 Sof(H1CB)=Sof(H1CC)=Sof(C1D)=Sof(H1DA)=Sof(H1DB)=Sof(H1DC)=Sof(O5)=Sof(C1F)=
 Sof(C1G)=Sof(H1GA)=Sof(H1GB)=Sof(H1GC)=Sof(C1H)=Sof(H1HA)=Sof(H1HB)=Sof(H1HC)=
 Sof(C1I)=Sof(H1IA)=Sof(H1IB)=Sof(H1IC)=FVAR(2)
 Sof(O8)=Sof(C0AA)=Sof(C1O)=Sof(H1OA)=Sof(H1OB)=Sof(H1OC)=Sof(C1P)=Sof(H1PA)=
 Sof(H1PB)=Sof(H1PC)=Sof(C1Q)=Sof(H1QA)=Sof(H1QB)=Sof(H1QC)=1-FVAR(3)
 Sof(O7)=Sof(C3AA)=Sof(C9)=Sof(H9A)=Sof(H9B)=Sof(H9C)=Sof(C10)=Sof(H10A)=
 Sof(H10B)=Sof(H10C)=Sof(C1N)=Sof(H1NA)=Sof(H1NB)=Sof(H1NC)=FVAR(3)
5.a Free rotating group:
 O2(C4AA,C7,C8,C11), O1(C16,C18,C19,C1A), O3(C1AA,C1B,C1C,C1D), O4(C2AA,C5AA,
 C17,C1E), O5(C1F,C1G,C1H,C1I), O6(C1J,C1K,C1L,C1M), O7(C3AA,C9,C10,C1N),
 O8(C0AA,C1O,C1P,C1Q)
5.b Aromatic/amide H refined with riding coordinates:
 C62(H62), C60(H60), C51(H51), C52(H52), C50(H50), C61(H61)
5.c Idealised Me refined as rotating group:
 C73(H73A,H73B,H73C), C40(H40A,H40B,H40C), C21(H21A,H21B,H21C), C67(H67A,H67B,
 H67C), C25(H25A,H25B,H25C), C27(H27A,H27B,H27C), C26(H26A,H26B,H26C), C15(H15A,
 H15B,H15C), C43(H43A,H43B,H43C), C66(H66A,H66B,H66C), C13(H13A,H13B,H13C),
 C14(H14A,H14B,H14C), C45(H45A,H45B,H45C), C24(H24A,H24B,H24C), C57(H57A,H57B,
 H57C), C28(H28A,H28B,H28C), C35(H35A,H35B,H35C), C46(H46A,H46B,H46C), C44(H44A,
 H44B,H44C), C7(H7A,H7B,H7C), C8(H8A,H8B,H8C), C11(H11A,H11B,H11C), C18(H18A,
 H18B,H18C), C19(H19A,H19B,H19C), C1A(H1AA,H1AB,H1AC), C1B(H1BA,H1BB,H1BC),
 C1C(H1CA,H1CB,H1CC), C1D(H1DA,H1DB,H1DC), C5AA(H5AA,H5AB,H5AC), C17(H17A,H17B,
 H17C), C1E(H1EA,H1EB,H1EC), C1G(H1GA,H1GB,H1GC), C1H(H1HA,H1HB,H1HC), C1I(H1IA,
 H1IB,H1IC), C1K(H1KA,H1KB,H1KC), C1L(H1LA,H1LB,H1LC), C1M(H1MA,H1MB,H1MC),
 C9(H9A,H9B,H9C), C10(H10A,H10B,H10C), C1N(H1NA,H1NB,H1NC), C1O(H1OA,H1OB,H1OC),
  C1P(H1PA,H1PB,H1PC), C1Q(H1QA,H1QB,H1QC)
;
_olex2_exptl_crystal_mounting_method loop
_olex2_submission_special_instructions 'No special instructions were received'
_oxdiff_exptl_absorpt_empirical_details
;
Empirical correction (ABSPACK) includes:
- Absorption correction using spherical harmonics
- Frame scaling
;
_oxdiff_exptl_absorpt_empirical_full_max 1.598
_oxdiff_exptl_absorpt_empirical_full_min 0.525

loop_
_space_group_symop_operation_xyz
'x, y, z'
'-x+1/2, -y, z+1/2'
'-x, y+1/2, -z+1/2'
'x+1/2, -y+1/2, -z'

loop_
_atom_site_label
_atom_site_type_symbol
_atom_site_fract_x
_atom_site_fract_y
_atom_site_fract_z
_atom_site_U_iso_or_equiv
_atom_site_adp_type
_atom_site_occupancy
_atom_site_site_symmetry_order
_atom_site_calc_flag
_atom_site_refinement_flags_posn
_atom_site_refinement_flags_adp
_atom_site_refinement_flags_occupancy
_atom_site_disorder_assembly
_atom_site_disorder_group
Cr1 Cr 0.34545(8) 0.51238(5) 0.61027(5) 0.0222(2) Uani 1 1 d . U . . .
Si7 Si 0.47746(16) 0.54982(10) 0.52458(9) 0.0268(4) Uani 1 1 d . U . . .
Si18 Si 0.21733(15) 0.62446(9) 0.68054(8) 0.0245(4) Uani 1 1 d . U . . .
Si32 Si 0.23142(15) 0.36957(9) 0.64618(8) 0.0234(4) Uani 1 1 d . U . . .
O33 O 0.2676(4) 0.3128(2) 0.6021(2) 0.0305(11) Uani 1 1 d . U . . .
O16 O 0.4136(4) 0.5853(2) 0.5714(2) 0.0275(10) Uani 1 1 d . U . . .
O19 O 0.2310(4) 0.6839(2) 0.6364(2) 0.0242(9) Uani 1 1 d . U . . .
O31 O 0.2811(4) 0.5618(2) 0.6669(2) 0.0243(10) Uani 1 1 d . U . . .
O47 O 0.3006(4) 0.4293(2) 0.6343(2) 0.0262(10) Uani 1 1 d . U . . .
O41 O 0.1108(4) 0.3794(3) 0.6335(2) 0.0320(11) Uani 1 1 d . U . . .
O22 O 0.0974(4) 0.6059(3) 0.6770(3) 0.0353(12) Uani 1 1 d . U . . .
N54 N 0.5457(4) 0.5017(3) 0.6936(3) 0.0307(14) Uani 1 1 d . U . . .
O52 O 0.4386(5) 0.4759(3) 0.5384(3) 0.0421(14) Uani 1 1 d . U . . .
N66 N 0.1589(5) 0.5284(3) 0.5202(3) 0.0307(13) Uani 1 1 d . U . . .
C58 C 0.0868(6) 0.5346(4) 0.4772(3) 0.0297(14) Uani 1 1 d . U . . .
C20 C 0.3070(5) 0.7334(3) 0.6306(3) 0.0239(13) Uani 1 1 d . U . . .
C69 C 0.4762(5) 0.5031(4) 0.6646(4) 0.0304(15) Uani 1 1 d . U . . .
C59 C 0.0661(6) 0.5952(4) 0.4546(3) 0.0311(15) Uani 1 1 d . U . . .
C48 C 0.6270(5) 0.5037(4) 0.7318(3) 0.0277(13) Uani 1 1 d . U . . .
C73 C 0.6712(6) 0.3905(4) 0.7024(4) 0.0367(18) Uani 1 1 d . U . . .
H73A H 0.603288 0.373580 0.710316 0.055 Uiso 1 1 calc GR . . . .
H73B H 0.722007 0.357874 0.712041 0.055 Uiso 1 1 calc GR . . . .
H73C H 0.676677 0.401374 0.661899 0.055 Uiso 1 1 calc GR . . . .
C53 C 0.6892(5) 0.4499(4) 0.7380(3) 0.0290(14) Uani 1 1 d . U . . .
C63 C 0.0410(6) 0.4783(4) 0.4572(3) 0.0320(15) Uani 1 1 d . U . . .
C62 C -0.0296(6) 0.4850(4) 0.4127(3) 0.0350(16) Uani 1 1 d . U . . .
H62 H -0.063006 0.447972 0.398227 0.042 Uiso 1 1 calc R . . . .
C40 C 0.1721(7) 0.2211(4) 0.6384(4) 0.0432(19) Uani 1 1 d . U . . .
H40A H 0.221666 0.212692 0.668643 0.065 Uiso 1 1 calc GR . . . .
H40B H 0.140708 0.180650 0.626528 0.065 Uiso 1 1 calc GR . . . .
H40C H 0.119746 0.250316 0.652736 0.065 Uiso 1 1 calc GR . . . .
C68 C 0.2226(6) 0.5217(4) 0.5539(3) 0.0283(14) Uani 1 1 d . U . . .
C60 C -0.0034(6) 0.5995(4) 0.4102(3) 0.0357(16) Uani 1 1 d . U . . .
H60 H -0.018450 0.640024 0.393675 0.043 Uiso 1 1 calc R . . . .
C21 C 0.4069(6) 0.7121(4) 0.6565(5) 0.043(2) Uani 1 1 d . U . . .
H21A H 0.397487 0.703432 0.697251 0.065 Uiso 1 1 calc GR . . . .
H21B H 0.457551 0.746062 0.651623 0.065 Uiso 1 1 calc GR . . . .
H21C H 0.430241 0.672968 0.637362 0.065 Uiso 1 1 calc GR . . . .
C67 C 0.0671(8) 0.4139(4) 0.4811(4) 0.043(2) Uani 1 1 d . U . . .
H67A H 0.138069 0.403851 0.472410 0.064 Uiso 1 1 calc GR . . . .
H67B H 0.023117 0.381222 0.463922 0.064 Uiso 1 1 calc GR . . . .
H67C H 0.057266 0.414232 0.522485 0.064 Uiso 1 1 calc GR . . . .
C25 C 0.0176(7) 0.7088(4) 0.7022(4) 0.0380(18) Uani 1 1 d . U . . .
H25A H 0.028504 0.701606 0.743010 0.057 Uiso 1 1 calc GR . . . .
H25B H -0.044496 0.733855 0.696631 0.057 Uiso 1 1 calc GR . . . .
H25C H 0.075397 0.732300 0.686273 0.057 Uiso 1 1 calc GR . . . .
C27 C 0.2682(7) 0.7930(4) 0.6596(4) 0.0386(19) Uani 1 1 d . U . . .
H27A H 0.205338 0.806929 0.641166 0.058 Uiso 1 1 calc GR . . . .
H27B H 0.319113 0.827071 0.656699 0.058 Uiso 1 1 calc GR . . . .
H27C H 0.254962 0.783660 0.699921 0.058 Uiso 1 1 calc GR . . . .
C26 C -0.0140(6) 0.6550(4) 0.6090(4) 0.0387(17) Uani 1 1 d . U . . .
H26A H 0.041395 0.679776 0.591935 0.058 Uiso 1 1 calc GR . . . .
H26B H -0.077839 0.678464 0.604493 0.058 Uiso 1 1 calc GR . . . .
H26C H -0.019211 0.613283 0.589811 0.058 Uiso 1 1 calc GR . . . .
C51 C 0.7822(7) 0.5092(5) 0.8094(4) 0.0442(18) Uani 1 1 d . U . . .
H51 H 0.834405 0.510590 0.837287 0.053 Uiso 1 1 calc R . . . .
C23 C 0.0073(6) 0.6446(4) 0.6721(4) 0.0320(15) Uani 1 1 d . U . . .
C12 C 0.4600(7) 0.4142(4) 0.5116(4) 0.0365(17) Uani 1 1 d . U . . .
C52 C 0.7664(6) 0.4528(4) 0.7771(3) 0.0338(15) Uani 1 1 d . U . . .
H52 H 0.809407 0.416735 0.782526 0.041 Uiso 1 1 calc R . . . .
C50 C 0.7228(7) 0.5614(5) 0.8004(4) 0.0459(19) Uani 1 1 d . U . . .
H50 H 0.736100 0.599385 0.821532 0.055 Uiso 1 1 calc R . . . .
C61 C -0.0512(6) 0.5442(4) 0.3898(4) 0.0372(16) Uani 1 1 d . U . . .
H61 H -0.099231 0.547522 0.359747 0.045 Uiso 1 1 calc R . . . .
C49 C 0.6439(6) 0.5615(4) 0.7620(4) 0.0378(16) Uani 1 1 d . U . . .
C15 C 0.3617(7) 0.3893(4) 0.4895(4) 0.0411(18) Uani 1 1 d . U . . .
H15A H 0.312731 0.386609 0.520869 0.062 Uiso 1 1 calc GR . . . .
H15B H 0.371935 0.346595 0.473066 0.062 Uiso 1 1 calc GR . . . .
H15C H 0.335754 0.418442 0.460114 0.062 Uiso 1 1 calc GR . . . .
C43 C 0.0673(8) 0.4522(4) 0.7114(4) 0.047(2) Uani 1 1 d . U . . .
H43A H 0.120398 0.434135 0.735807 0.071 Uiso 1 1 calc GR . . . .
H43B H 0.010961 0.467280 0.735079 0.071 Uiso 1 1 calc GR . . . .
H43C H 0.094989 0.488214 0.689492 0.071 Uiso 1 1 calc GR . . . .
C34 C 0.2258(9) 0.2520(4) 0.5872(4) 0.0456(19) Uani 1 1 d . U . . .
C66 C 0.1188(8) 0.6556(4) 0.4763(4) 0.046(2) Uani 1 1 d . U . . .
H66A H 0.144220 0.648073 0.514986 0.069 Uiso 1 1 calc GR . . . .
H66B H 0.070531 0.691293 0.476711 0.069 Uiso 1 1 calc GR . . . .
H66C H 0.175695 0.666134 0.451048 0.069 Uiso 1 1 calc GR . . . .
C13 C 0.5029(7) 0.3711(5) 0.5597(4) 0.045(2) Uani 1 1 d . U . . .
H13A H 0.575450 0.379777 0.564433 0.068 Uiso 1 1 calc GR . . . .
H13B H 0.493105 0.325914 0.549553 0.068 Uiso 1 1 calc GR . . . .
H13C H 0.467363 0.380400 0.595430 0.068 Uiso 1 1 calc GR . . . .
C14 C 0.5366(8) 0.4224(5) 0.4635(4) 0.050(2) Uani 1 1 d . U . . .
H14A H 0.507609 0.449819 0.433727 0.076 Uiso 1 1 calc GR . . . .
H14B H 0.553034 0.380261 0.447315 0.076 Uiso 1 1 calc GR . . . .
H14C H 0.598440 0.442256 0.478477 0.076 Uiso 1 1 calc GR . . . .
C42 C 0.0295(7) 0.4011(4) 0.6708(5) 0.046(2) Uani 1 1 d . U . . .
C45 C -0.0116(8) 0.3431(5) 0.7013(6) 0.063(3) Uani 1 1 d . U . . .
H45A H -0.035640 0.311722 0.673281 0.094 Uiso 1 1 calc GR . . . .
H45B H -0.068040 0.356058 0.725954 0.094 Uiso 1 1 calc GR . . . .
H45C H 0.042057 0.323827 0.724590 0.094 Uiso 1 1 calc GR . . . .
C24 C -0.0776(7) 0.6052(5) 0.6998(5) 0.052(3) Uani 1 1 d . U . . .
H24A H -0.090299 0.566597 0.676957 0.077 Uiso 1 1 calc GR . . . .
H24B H -0.139605 0.631066 0.701594 0.077 Uiso 1 1 calc GR . . . .
H24C H -0.057296 0.592737 0.738397 0.077 Uiso 1 1 calc GR . . . .
C57 C 0.5808(8) 0.6199(5) 0.7496(6) 0.060(3) Uani 1 1 d . U . . .
H57A H 0.508811 0.608536 0.751069 0.091 Uiso 1 1 calc GR . . . .
H57B H 0.597497 0.636294 0.711559 0.091 Uiso 1 1 calc GR . . . .
H57C H 0.595117 0.653091 0.778153 0.091 Uiso 1 1 calc GR . . . .
C28 C 0.3192(8) 0.7433(5) 0.5673(4) 0.045(2) Uani 1 1 d . U . . .
H28A H 0.354345 0.706236 0.550736 0.068 Uiso 1 1 calc GR . . . .
H28B H 0.359019 0.782220 0.560343 0.068 Uiso 1 1 calc GR . . . .
H28C H 0.252292 0.747752 0.549604 0.068 Uiso 1 1 calc GR . . . .
C35 C 0.1482(12) 0.2633(5) 0.5388(5) 0.076(4) Uani 1 1 d . U . . .
H35A H 0.092519 0.290033 0.552984 0.114 Uiso 1 1 calc GR . . . .
H35B H 0.121314 0.221985 0.525790 0.114 Uiso 1 1 calc GR . . . .
H35C H 0.181616 0.285135 0.506859 0.114 Uiso 1 1 calc GR . . . .
C46 C 0.3136(11) 0.2111(4) 0.5674(5) 0.065(3) Uani 1 1 d . U . . .
H46A H 0.345947 0.231385 0.534337 0.098 Uiso 1 1 calc GR . . . .
H46B H 0.288706 0.168476 0.556615 0.098 Uiso 1 1 calc GR . . . .
H46C H 0.363118 0.206924 0.598317 0.098 Uiso 1 1 calc GR . . . .
C44 C -0.0499(7) 0.4294(5) 0.6296(6) 0.065(3) Uani 1 1 d . U . . .
H44A H -0.022501 0.468215 0.611750 0.097 Uiso 1 1 calc GR . . . .
H44B H -0.111502 0.440264 0.650928 0.097 Uiso 1 1 calc GR . . . .
H44C H -0.066172 0.397765 0.600112 0.097 Uiso 1 1 calc GR . . . .
O2 O 0.2509(12) 0.6536(6) 0.7439(4) 0.039(3) Uani 0.62(2) 1 d . U P A 2
C4AA C 0.2554(9) 0.6268(5) 0.8004(3) 0.053(4) Uani 0.62(2) 1 d G U P A 2
C7 C 0.1445(10) 0.6192(11) 0.8184(6) 0.093(8) Uani 0.62(2) 1 d G U P A 2
H7A H 0.111760 0.661418 0.819220 0.140 Uiso 0.62(2) 1 calc GR . P A 2
H7B H 0.141476 0.599907 0.856520 0.140 Uiso 0.62(2) 1 calc GR . P A 2
H7C H 0.109302 0.591430 0.791138 0.140 Uiso 0.62(2) 1 calc GR . P A 2
C8 C 0.3090(13) 0.5614(6) 0.7983(6) 0.062(5) Uani 0.62(2) 1 d G U P A 2
H8A H 0.274218 0.533408 0.771023 0.093 Uiso 0.62(2) 1 calc GR . P A 2
H8B H 0.307397 0.541695 0.836265 0.093 Uiso 0.62(2) 1 calc GR . P A 2
H8C H 0.379547 0.567391 0.786365 0.093 Uiso 0.62(2) 1 calc GR . P A 2
C11 C 0.3114(18) 0.6733(7) 0.8403(5) 0.095(9) Uani 0.62(2) 1 d G U P A 2
H11A H 0.384166 0.672173 0.831879 0.143 Uiso 0.62(2) 1 calc GR . P A 2
H11B H 0.300078 0.660549 0.879987 0.143 Uiso 0.62(2) 1 calc GR . P A 2
H11C H 0.285720 0.716972 0.834385 0.143 Uiso 0.62(2) 1 calc GR . P A 2
O1 O 0.2325(18) 0.6522(10) 0.7416(5) 0.037(4) Uani 0.38(2) 1 d . U P A 1
C16 C 0.2329(11) 0.6306(6) 0.7999(5) 0.037(4) Uani 0.38(2) 1 d G U P A 1
C18 C 0.1468(14) 0.5815(9) 0.8032(8) 0.039(5) Uani 0.38(2) 1 d G U P A 1
H18A H 0.081550 0.603548 0.799281 0.058 Uiso 0.38(2) 1 calc GR . P A 1
H18B H 0.149328 0.559449 0.840136 0.058 Uiso 0.38(2) 1 calc GR . P A 1
H18C H 0.154352 0.550037 0.772450 0.058 Uiso 0.38(2) 1 calc GR . P A 1
C19 C 0.3354(12) 0.5991(11) 0.8135(9) 0.046(6) Uani 0.38(2) 1 d G U P A 1
H19A H 0.330837 0.552762 0.806713 0.070 Uiso 0.38(2) 1 calc GR . P A 1
H19B H 0.352640 0.606873 0.853577 0.070 Uiso 0.38(2) 1 calc GR . P A 1
H19C H 0.387989 0.617502 0.788966 0.070 Uiso 0.38(2) 1 calc GR . P A 1
C1A C 0.2126(19) 0.6877(8) 0.8397(8) 0.045(6) Uani 0.38(2) 1 d G U P A 1
H1AA H 0.258984 0.722856 0.830343 0.068 Uiso 0.38(2) 1 calc GR . P A 1
H1AB H 0.223446 0.674403 0.879386 0.068 Uiso 0.38(2) 1 calc GR . P A 1
H1AC H 0.142440 0.702154 0.834957 0.068 Uiso 0.38(2) 1 calc GR . P A 1
O3 O 0.5998(6) 0.5365(5) 0.5482(4) 0.034(2) Uani 0.510(8) 1 d . U P B 2
C1AA C 0.6910(7) 0.5744(5) 0.5462(4) 0.043(4) Uani 0.510(8) 1 d G U P B 2
C1B C 0.7601(9) 0.5449(10) 0.5916(7) 0.068(6) Uani 0.510(8) 1 d G U P B 2
H1BA H 0.733186 0.554719 0.629585 0.103 Uiso 0.510(8) 1 calc GR . P B 2
H1BB H 0.828413 0.562951 0.587928 0.103 Uiso 0.510(8) 1 calc GR . P B 2
H1BC H 0.762927 0.498319 0.586377 0.103 Uiso 0.510(8) 1 calc GR . P B 2
C1C C 0.7390(10) 0.5690(9) 0.4867(5) 0.053(5) Uani 0.510(8) 1 d G U P B 2
H1CA H 0.752663 0.523786 0.478082 0.079 Uiso 0.510(8) 1 calc GR . P B 2
H1CB H 0.802645 0.593221 0.485868 0.079 Uiso 0.510(8) 1 calc GR . P B 2
H1CC H 0.692273 0.586517 0.458161 0.079 Uiso 0.510(8) 1 calc GR . P B 2
C1D C 0.6659(15) 0.6445(5) 0.5606(9) 0.068(6) Uani 0.510(8) 1 d G U P B 2
H1DA H 0.624939 0.663113 0.529850 0.101 Uiso 0.510(8) 1 calc GR . P B 2
H1DB H 0.728979 0.669002 0.564570 0.101 Uiso 0.510(8) 1 calc GR . P B 2
H1DC H 0.627867 0.646266 0.596426 0.101 Uiso 0.510(8) 1 calc GR . P B 2
O4 O 0.5867(6) 0.5659(5) 0.5107(4) 0.028(2) Uani 0.490(8) 1 d . U P B 1
C2AA C 0.6759(7) 0.5840(6) 0.5421(4) 0.039(4) Uani 0.490(8) 1 d G U P B 1
C5AA C 0.7009(11) 0.5254(11) 0.5789(8) 0.077(7) Uani 0.490(8) 1 d G U P B 1
H5AA H 0.645184 0.517473 0.605631 0.115 Uiso 0.490(8) 1 calc GR . P B 1
H5AB H 0.763487 0.533369 0.600202 0.115 Uiso 0.490(8) 1 calc GR . P B 1
H5AC H 0.709909 0.487770 0.554285 0.115 Uiso 0.490(8) 1 calc GR . P B 1
C17 C 0.7625(8) 0.5987(10) 0.5003(6) 0.048(5) Uani 0.490(8) 1 d G U P B 1
H17A H 0.791297 0.558315 0.486132 0.072 Uiso 0.490(8) 1 calc GR . P B 1
H17B H 0.815350 0.623308 0.519895 0.072 Uiso 0.490(8) 1 calc GR . P B 1
H17C H 0.736260 0.623698 0.468134 0.072 Uiso 0.490(8) 1 calc GR . P B 1
C1E C 0.6523(15) 0.6427(10) 0.5796(9) 0.090(9) Uani 0.490(8) 1 d G U P B 1
H1EA H 0.635953 0.679435 0.555184 0.135 Uiso 0.490(8) 1 calc GR . P B 1
H1EB H 0.711512 0.652889 0.603095 0.135 Uiso 0.490(8) 1 calc GR . P B 1
H1EC H 0.594331 0.633036 0.604280 0.135 Uiso 0.490(8) 1 calc GR . P B 1
O5 O 0.5013(6) 0.5748(5) 0.4612(4) 0.031(2) Uani 0.510(8) 1 d . U P B 2
C1F C 0.4375(6) 0.6081(4) 0.4211(4) 0.025(3) Uani 0.510(8) 1 d G U P B 2
C1G C 0.4832(10) 0.5931(8) 0.3626(3) 0.041(4) Uani 0.510(8) 1 d G U P B 2
H1GA H 0.553455 0.608347 0.361349 0.061 Uiso 0.510(8) 1 calc GR . P B 2
H1GB H 0.443619 0.614694 0.332911 0.061 Uiso 0.510(8) 1 calc GR . P B 2
H1GC H 0.481811 0.546641 0.356142 0.061 Uiso 0.510(8) 1 calc GR . P B 2
C1H C 0.3286(5) 0.5824(8) 0.4255(6) 0.046(4) Uani 0.510(8) 1 d G U P B 2
H1HA H 0.328779 0.535863 0.419530 0.068 Uiso 0.510(8) 1 calc GR . P B 2
H1HB H 0.286325 0.602947 0.396415 0.068 Uiso 0.510(8) 1 calc GR . P B 2
H1HC H 0.301300 0.592022 0.463453 0.068 Uiso 0.510(8) 1 calc GR . P B 2
C1I C 0.4409(14) 0.6805(4) 0.4334(7) 0.057(7) Uani 0.510(8) 1 d G U P B 2
H1IA H 0.421759 0.688256 0.473224 0.085 Uiso 0.510(8) 1 calc GR . P B 2
H1IB H 0.393508 0.702801 0.408112 0.085 Uiso 0.510(8) 1 calc GR . P B 2
H1IC H 0.509767 0.696563 0.426823 0.085 Uiso 0.510(8) 1 calc GR . P B 2
O6 O 0.4163(7) 0.5548(4) 0.4618(3) 0.025(2) Uani 0.490(8) 1 d . U P B 1
C1J C 0.4255(6) 0.5943(4) 0.4117(3) 0.026(3) Uani 0.490(8) 1 d G U P B 1
C1K C 0.5210(7) 0.5699(7) 0.3816(5) 0.034(3) Uani 0.490(8) 1 d G U P B 1
H1KA H 0.578774 0.572598 0.407774 0.051 Uiso 0.490(8) 1 calc GR . P B 1
H1KB H 0.534343 0.596424 0.347890 0.051 Uiso 0.490(8) 1 calc GR . P B 1
H1KC H 0.511001 0.525240 0.369906 0.051 Uiso 0.490(8) 1 calc GR . P B 1
C1L C 0.3316(8) 0.5853(7) 0.3738(4) 0.032(3) Uani 0.490(8) 1 d G U P B 1
H1LA H 0.327201 0.540368 0.361574 0.048 Uiso 0.490(8) 1 calc GR . P B 1
H1LB H 0.337003 0.613054 0.340219 0.048 Uiso 0.490(8) 1 calc GR . P B 1
H1LC H 0.270566 0.596602 0.395431 0.048 Uiso 0.490(8) 1 calc GR . P B 1
C1M C 0.4375(12) 0.6648(4) 0.4295(6) 0.029(4) Uani 0.490(8) 1 d G U P B 1
H1MA H 0.376190 0.679093 0.449364 0.044 Uiso 0.490(8) 1 calc GR . P B 1
H1MB H 0.448042 0.691363 0.395455 0.044 Uiso 0.490(8) 1 calc GR . P B 1
H1MC H 0.496074 0.669099 0.454931 0.044 Uiso 0.490(8) 1 calc GR . P B 1
O7 O 0.2446(10) 0.3415(7) 0.7116(7) 0.025(3) Uani 0.60(4) 1 d . U P C 2
C3AA C 0.3337(9) 0.3283(5) 0.7450(4) 0.024(3) Uani 0.60(4) 1 d G U P C 2
C9 C 0.2978(14) 0.2821(7) 0.7915(7) 0.032(4) Uani 0.60(4) 1 d G U P C 2
H9A H 0.244009 0.302539 0.813926 0.049 Uiso 0.60(4) 1 calc GR . P C 2
H9B H 0.354766 0.271329 0.816554 0.049 Uiso 0.60(4) 1 calc GR . P C 2
H9C H 0.271496 0.242852 0.773847 0.049 Uiso 0.60(4) 1 calc GR . P C 2
C10 C 0.4146(9) 0.2966(8) 0.7071(6) 0.030(3) Uani 0.60(4) 1 d G U P C 2
H10A H 0.386191 0.258132 0.689216 0.045 Uiso 0.60(4) 1 calc GR . P C 2
H10B H 0.473196 0.284659 0.730535 0.045 Uiso 0.60(4) 1 calc GR . P C 2
H10C H 0.436038 0.326903 0.677500 0.045 Uiso 0.60(4) 1 calc GR . P C 2
C1N C 0.3736(16) 0.3910(7) 0.7711(5) 0.039(5) Uani 0.60(4) 1 d G U P C 2
H1NA H 0.392313 0.420811 0.740501 0.058 Uiso 0.60(4) 1 calc GR . P C 2
H1NB H 0.433348 0.381840 0.794601 0.058 Uiso 0.60(4) 1 calc GR . P C 2
H1NC H 0.320744 0.410429 0.794841 0.058 Uiso 0.60(4) 1 calc GR . P C 2
O8 O 0.2280(15) 0.3447(12) 0.7123(11) 0.028(4) Uani 0.40(4) 1 d . U P C 1
C0AA C 0.3090(13) 0.3455(9) 0.7534(7) 0.027(5) Uani 0.40(4) 1 d G U P C 1
C1O C 0.276(2) 0.2984(11) 0.7998(11) 0.035(6) Uani 0.40(4) 1 d G U P C 1
H1OA H 0.204717 0.306444 0.809747 0.052 Uiso 0.40(4) 1 calc GR . P C 1
H1OB H 0.318279 0.304211 0.833687 0.052 Uiso 0.40(4) 1 calc GR . P C 1
H1OC H 0.282978 0.254357 0.785711 0.052 Uiso 0.40(4) 1 calc GR . P C 1
C1P C 0.4077(13) 0.3231(14) 0.7249(11) 0.037(6) Uani 0.40(4) 1 d G U P C 1
H1PA H 0.402570 0.277372 0.715555 0.056 Uiso 0.40(4) 1 calc GR . P C 1
H1PB H 0.464686 0.329909 0.751022 0.056 Uiso 0.40(4) 1 calc GR . P C 1
H1PC H 0.418953 0.347749 0.689818 0.056 Uiso 0.40(4) 1 calc GR . P C 1
C1Q C 0.321(2) 0.4136(10) 0.7777(9) 0.037(6) Uani 0.40(4) 1 d G U P C 1
H1QA H 0.345103 0.442471 0.747703 0.055 Uiso 0.40(4) 1 calc GR . P C 1
H1QB H 0.369475 0.412968 0.809216 0.055 Uiso 0.40(4) 1 calc GR . P C 1
H1QC H 0.254904 0.428779 0.791702 0.055 Uiso 0.40(4) 1 calc GR . P C 1

loop_
_atom_site_aniso_label
_atom_site_aniso_U_11
_atom_site_aniso_U_22
_atom_site_aniso_U_33
_atom_site_aniso_U_23
_atom_site_aniso_U_13
_atom_site_aniso_U_12
Cr1 0.0170(5) 0.0210(5) 0.0285(6) -0.0010(5) 0.0026(5) 0.0003(4)
Si7 0.0294(10) 0.0295(10) 0.0216(9) 0.0011(8) 0.0042(8) 0.0011(8)
Si18 0.0277(10) 0.0226(9) 0.0232(9) -0.0001(7) 0.0046(8) 0.0005(8)
Si32 0.0220(9) 0.0218(9) 0.0262(9) 0.0005(7) -0.0023(7) -0.0004(7)
O33 0.038(3) 0.023(2) 0.031(3) -0.0035(19) -0.007(2) 0.001(2)
O16 0.026(2) 0.021(2) 0.036(3) -0.001(2) 0.007(2) -0.0028(19)
O19 0.023(2) 0.024(2) 0.025(2) 0.0026(18) 0.002(2) -0.0032(19)
O31 0.021(2) 0.025(2) 0.027(2) 0.0003(18) -0.0036(19) -0.0005(18)
O47 0.024(2) 0.023(2) 0.031(3) -0.0015(19) -0.002(2) -0.0008(18)
O41 0.024(2) 0.031(3) 0.042(3) 0.007(2) -0.003(2) 0.000(2)
O22 0.028(2) 0.027(3) 0.052(3) 0.008(2) 0.014(2) 0.0060(19)
N54 0.019(2) 0.031(3) 0.043(3) 0.000(3) 0.001(2) 0.000(2)
O52 0.047(3) 0.028(2) 0.051(3) -0.008(2) 0.033(3) -0.002(2)
N66 0.033(3) 0.034(3) 0.025(3) 0.001(2) -0.004(2) -0.003(3)
C58 0.029(3) 0.036(3) 0.024(3) 0.002(3) -0.003(3) -0.004(3)
C20 0.023(3) 0.022(3) 0.027(3) -0.002(2) 0.002(2) -0.005(2)
C69 0.021(3) 0.027(4) 0.043(4) -0.002(3) 0.000(3) 0.000(3)
C59 0.032(4) 0.033(3) 0.028(3) 0.002(3) 0.009(3) 0.004(3)
C48 0.021(3) 0.035(3) 0.027(3) 0.001(3) 0.004(2) -0.008(2)
C73 0.027(4) 0.039(4) 0.044(4) -0.004(3) -0.009(3) 0.001(3)
C53 0.020(3) 0.036(3) 0.031(3) 0.003(3) 0.005(2) -0.007(2)
C63 0.034(4) 0.037(3) 0.026(3) 0.002(3) -0.007(3) -0.007(3)
C62 0.030(4) 0.045(4) 0.030(3) -0.005(3) -0.006(3) 0.000(3)
C40 0.052(5) 0.023(4) 0.055(5) 0.002(3) -0.017(4) -0.007(3)
C68 0.033(3) 0.028(4) 0.023(3) 0.001(3) -0.004(2) -0.002(3)
C60 0.034(4) 0.044(4) 0.029(4) 0.005(3) 0.007(3) 0.006(3)
C21 0.030(4) 0.027(4) 0.073(6) 0.001(4) -0.017(4) -0.004(3)
C67 0.054(5) 0.038(4) 0.036(5) 0.008(4) -0.017(4) -0.007(4)
C25 0.033(4) 0.036(4) 0.045(5) -0.005(3) 0.007(4) 0.013(3)
C27 0.040(4) 0.023(3) 0.053(5) -0.007(3) 0.011(4) -0.005(3)
C26 0.034(4) 0.039(4) 0.043(4) -0.003(3) 0.005(3) 0.004(3)
C51 0.034(4) 0.056(4) 0.043(4) -0.004(3) -0.002(3) -0.019(3)
C23 0.028(3) 0.027(3) 0.042(4) 0.003(3) 0.010(3) 0.008(3)
C12 0.046(4) 0.028(3) 0.036(4) -0.003(3) 0.011(3) 0.009(3)
C52 0.028(3) 0.046(4) 0.028(3) 0.006(3) -0.001(3) -0.008(3)
C50 0.042(4) 0.046(4) 0.050(5) -0.006(4) 0.002(3) -0.021(3)
C61 0.032(4) 0.049(4) 0.030(4) 0.001(3) 0.001(3) 0.006(3)
C49 0.033(4) 0.036(3) 0.044(4) -0.006(3) 0.011(3) -0.014(3)
C15 0.057(4) 0.030(4) 0.035(4) -0.004(3) 0.003(3) 0.004(3)
C43 0.055(5) 0.033(4) 0.054(5) 0.010(3) 0.030(4) 0.004(4)
C34 0.066(5) 0.022(3) 0.049(4) -0.003(3) -0.012(4) -0.006(3)
C66 0.063(6) 0.040(4) 0.035(4) -0.003(4) 0.004(4) -0.006(4)
C13 0.052(5) 0.046(5) 0.038(4) -0.005(4) 0.007(4) 0.025(4)
C14 0.054(5) 0.044(5) 0.053(5) -0.009(4) 0.029(4) 0.009(4)
C42 0.028(4) 0.033(4) 0.077(6) 0.013(3) 0.016(3) 0.003(3)
C45 0.040(5) 0.043(5) 0.106(9) 0.024(5) 0.029(5) 0.001(4)
C24 0.028(4) 0.045(5) 0.081(7) 0.022(5) 0.020(4) 0.008(3)
C57 0.039(5) 0.040(4) 0.102(9) -0.015(5) 0.006(5) -0.004(4)
C28 0.057(6) 0.049(5) 0.030(3) 0.005(3) 0.005(3) -0.031(4)
C35 0.125(9) 0.037(5) 0.067(6) 0.010(5) -0.054(7) -0.037(6)
C46 0.112(8) 0.019(4) 0.064(7) -0.011(4) 0.018(6) 0.006(5)
C44 0.033(4) 0.052(6) 0.110(9) 0.025(6) 0.000(5) 0.007(4)
O2 0.067(8) 0.025(6) 0.024(4) -0.002(3) 0.002(4) -0.009(5)
C4AA 0.093(10) 0.043(7) 0.022(5) -0.002(5) 0.008(6) 0.007(7)
C7 0.104(11) 0.15(2) 0.021(8) 0.011(11) 0.034(8) 0.019(11)
C8 0.090(13) 0.044(8) 0.052(10) 0.007(6) -0.014(9) 0.005(8)
C11 0.18(2) 0.065(11) 0.043(9) -0.018(9) -0.022(12) -0.001(13)
O1 0.061(10) 0.026(8) 0.023(3) 0.001(4) 0.005(4) -0.007(7)
C16 0.044(8) 0.044(9) 0.023(5) 0.003(5) 0.004(5) -0.003(6)
C18 0.053(9) 0.052(10) 0.011(9) 0.016(7) -0.007(7) -0.010(9)
C19 0.048(8) 0.056(13) 0.036(10) 0.004(10) 0.001(7) 0.002(8)
C1A 0.066(15) 0.047(9) 0.023(6) 0.002(7) 0.001(9) 0.003(8)
O3 0.024(3) 0.053(6) 0.026(5) 0.003(5) 0.006(3) 0.004(4)
C1AA 0.025(6) 0.059(8) 0.045(8) 0.006(7) -0.002(6) -0.001(6)
C1B 0.034(9) 0.094(15) 0.077(11) 0.038(12) -0.018(8) -0.017(9)
C1C 0.014(7) 0.086(15) 0.058(9) 0.014(9) 0.012(7) 0.002(9)
C1D 0.043(13) 0.064(8) 0.096(18) -0.021(10) -0.006(13) -0.004(8)
O4 0.018(3) 0.042(6) 0.025(5) 0.004(4) -0.003(3) 0.003(3)
C2AA 0.023(6) 0.068(10) 0.026(8) 0.005(6) -0.008(5) -0.006(6)
C5AA 0.039(11) 0.122(16) 0.069(14) 0.055(12) -0.020(9) -0.005(11)
C17 0.033(7) 0.085(16) 0.026(8) 0.001(8) -0.007(6) -0.022(9)
C1E 0.039(14) 0.127(15) 0.105(19) -0.069(14) -0.021(12) -0.001(13)
O5 0.020(5) 0.042(6) 0.032(4) 0.005(4) 0.003(3) 0.008(4)
C1F 0.017(5) 0.036(7) 0.024(5) -0.004(5) 0.001(4) 0.004(5)
C1G 0.046(9) 0.046(10) 0.030(6) 0.000(6) 0.016(6) 0.004(8)
C1H 0.022(6) 0.069(11) 0.045(10) 0.012(9) 0.001(6) -0.004(7)
C1I 0.083(18) 0.035(7) 0.053(14) -0.010(8) -0.006(13) 0.006(7)
O6 0.023(5) 0.030(5) 0.022(4) 0.005(3) 0.003(3) -0.001(4)
C1J 0.036(7) 0.029(6) 0.012(5) 0.003(4) 0.001(4) 0.002(5)
C1K 0.037(7) 0.042(9) 0.024(7) 0.008(6) 0.007(6) 0.006(6)
C1L 0.032(6) 0.047(9) 0.017(6) 0.004(6) 0.004(5) -0.004(6)
C1M 0.044(11) 0.027(6) 0.017(8) 0.005(5) 0.004(7) 0.005(6)
O7 0.021(5) 0.023(6) 0.032(4) 0.003(4) -0.004(4) -0.001(4)
C3AA 0.020(5) 0.030(6) 0.024(5) 0.000(4) -0.001(4) -0.006(5)
C9 0.039(9) 0.033(8) 0.026(7) 0.007(6) -0.001(6) 0.003(7)
C10 0.028(6) 0.038(8) 0.025(7) 0.002(6) -0.001(5) 0.002(5)
C1N 0.041(11) 0.038(7) 0.037(7) -0.006(5) -0.006(6) -0.012(7)
O8 0.027(7) 0.031(10) 0.025(4) 0.001(5) -0.006(5) 0.000(6)
C0AA 0.025(8) 0.031(9) 0.024(8) 0.005(6) -0.006(6) 0.000(7)
C1O 0.038(13) 0.037(11) 0.029(10) 0.008(9) -0.001(8) 0.003(10)
C1P 0.026(8) 0.056(16) 0.030(12) 0.005(10) -0.004(7) 0.003(9)
C1Q 0.029(13) 0.035(9) 0.046(12) -0.003(8) -0.016(9) -0.001(9)

loop_
_atom_type_symbol
_atom_type_description
_atom_type_scat_dispersion_real
_atom_type_scat_dispersion_imag
_atom_type_scat_source
C C 0.0181 0.0091 'International Tables Vol C Tables 4.2.6.8 and 6.1.1.4'
H H 0.0000 0.0000 'International Tables Vol C Tables 4.2.6.8 and 6.1.1.4'
Cr Cr -0.1635 2.4439 'International Tables Vol C Tables 4.2.6.8 and 6.1.1.4'
N N 0.0311 0.0180 'International Tables Vol C Tables 4.2.6.8 and 6.1.1.4'
O O 0.0492 0.0322 'International Tables Vol C Tables 4.2.6.8 and 6.1.1.4'
Si Si 0.2541 0.3302 'International Tables Vol C Tables 4.2.6.8 and 6.1.1.4'

loop_
_geom_angle_atom_site_label_1
_geom_angle_atom_site_label_2
_geom_angle_atom_site_label_3
_geom_angle
_geom_angle_site_symmetry_1
_geom_angle_site_symmetry_3
_geom_angle_publ_flag
O16 Cr1 Si7 33.67(15) . . ?
O16 Cr1 O52 70.3(2) . . ?
O16 Cr1 C69 88.7(3) . . ?
O16 Cr1 C68 89.4(3) . . ?
O31 Cr1 Si7 129.87(16) . . ?
O31 Cr1 O16 96.3(2) . . ?
O31 Cr1 O47 98.5(2) . . ?
O31 Cr1 O52 166.5(2) . . ?
O31 Cr1 C69 89.6(3) . . ?
O31 Cr1 C68 92.6(3) . . ?
O47 Cr1 Si7 131.46(17) . . ?
O47 Cr1 O16 165.1(2) . . ?
O47 Cr1 O52 94.9(2) . . ?
O47 Cr1 C69 89.5(3) . . ?
O47 Cr1 C68 91.8(3) . . ?
O52 Cr1 Si7 36.66(15) . . ?
C69 Cr1 Si7 87.2(2) . . ?
C69 Cr1 O52 88.6(3) . . ?
C68 Cr1 Si7 90.1(2) . . ?
C68 Cr1 O52 88.9(3) . . ?
C68 Cr1 C69 177.3(3) . . ?
O16 Si7 Cr1 44.59(19) . . ?
O16 Si7 O52 97.8(3) . . ?
O16 Si7 O3 110.7(4) . . ?
O16 Si7 O5 126.9(4) . . ?
O16 Si7 O6 109.0(4) . . ?
O52 Si7 Cr1 53.24(19) . . ?
O52 Si7 O3 94.4(4) . . ?
O52 Si7 O6 94.6(4) . . ?
O3 Si7 Cr1 108.0(3) . . ?
O4 Si7 Cr1 144.7(4) . . ?
O4 Si7 O16 123.8(5) . . ?
O4 Si7 O52 122.9(5) . . ?
O4 Si7 O6 104.7(5) . . ?
O5 Si7 Cr1 152.3(3) . . ?
O5 Si7 O52 122.9(5) . . ?
O5 Si7 O3 99.5(4) . . ?
O6 Si7 Cr1 110.5(3) . . ?
O19 Si18 O22 104.9(3) . . ?
O19 Si18 O2 105.1(5) . . ?
O31 Si18 O19 116.1(3) . . ?
O31 Si18 O22 108.0(3) . . ?
O31 Si18 O2 109.9(5) . . ?
O22 Si18 O2 112.9(6) . . ?
O1 Si18 O19 106.8(7) . . ?
O1 Si18 O31 115.1(9) . . ?
O1 Si18 O22 105.0(9) . . ?
O33 Si32 O7 107.4(5) . . ?
O47 Si32 O33 106.9(3) . . ?
O47 Si32 O41 115.8(3) . . ?
O47 Si32 O7 112.7(5) . . ?
O47 Si32 O8 115.9(7) . . ?
O41 Si32 O33 105.0(3) . . ?
O41 Si32 O7 108.5(5) . . ?
O41 Si32 O8 100.7(7) . . ?
O8 Si32 O33 112.1(8) . . ?
C34 O33 Si32 133.1(6) . . ?
Si7 O16 Cr1 101.7(3) . . ?
C20 O19 Si18 132.9(5) . . ?
Si18 O31 Cr1 146.3(3) . . ?
Si32 O47 Cr1 161.8(3) . . ?
C42 O41 Si32 130.4(6) . . ?
C23 O22 Si18 132.1(5) . . ?
C69 N54 C48 175.5(8) . . ?
Si7 O52 Cr1 90.1(2) . . ?
C12 O52 Cr1 137.3(5) . . ?
C12 O52 Si7 132.6(5) . . ?
C68 N66 C58 176.2(8) . . ?
N66 C58 C59 119.5(7) . . ?
N66 C58 C63 117.4(7) . . ?
C59 C58 C63 123.1(7) . . ?
O19 C20 C21 110.8(6) . . ?
O19 C20 C27 108.1(6) . . ?
O19 C20 C28 105.3(6) . . ?
C27 C20 C21 110.9(7) . . ?
C27 C20 C28 111.7(7) . . ?
C28 C20 C21 109.9(7) . . ?
N54 C69 Cr1 176.2(7) . . ?
C58 C59 C66 122.0(8) . . ?
C60 C59 C58 118.2(8) . . ?
C60 C59 C66 119.8(8) . . ?
N54 C48 C49 117.7(7) . . ?
C53 C48 N54 119.7(7) . . ?
C53 C48 C49 122.6(7) . . ?
H73A C73 H73B 109.5 . . ?
H73A C73 H73C 109.5 . . ?
H73B C73 H73C 109.5 . . ?
C53 C73 H73A 109.5 . . ?
C53 C73 H73B 109.5 . . ?
C53 C73 H73C 109.5 . . ?
C48 C53 C73 120.5(7) . . ?
C52 C53 C48 118.2(8) . . ?
C52 C53 C73 121.4(7) . . ?
C58 C63 C62 116.9(8) . . ?
C58 C63 C67 121.8(7) . . ?
C62 C63 C67 121.2(8) . . ?
C63 C62 H62 119.5 . . ?
C61 C62 C63 121.0(8) . . ?
C61 C62 H62 119.5 . . ?
H40A C40 H40B 109.5 . . ?
H40A C40 H40C 109.5 . . ?
H40B C40 H40C 109.5 . . ?
C34 C40 H40A 109.5 . . ?
C34 C40 H40B 109.5 . . ?
C34 C40 H40C 109.5 . . ?
N66 C68 Cr1 175.7(7) . . ?
C59 C60 H60 120.0 . . ?
C59 C60 C61 120.0(8) . . ?
C61 C60 H60 120.0 . . ?
C20 C21 H21A 109.5 . . ?
C20 C21 H21B 109.5 . . ?
C20 C21 H21C 109.5 . . ?
H21A C21 H21B 109.5 . . ?
H21A C21 H21C 109.5 . . ?
H21B C21 H21C 109.5 . . ?
C63 C67 H67A 109.5 . . ?
C63 C67 H67B 109.5 . . ?
C63 C67 H67C 109.5 . . ?
H67A C67 H67B 109.5 . . ?
H67A C67 H67C 109.5 . . ?
H67B C67 H67C 109.5 . . ?
H25A C25 H25B 109.5 . . ?
H25A C25 H25C 109.5 . . ?
H25B C25 H25C 109.5 . . ?
C23 C25 H25A 109.5 . . ?
C23 C25 H25B 109.5 . . ?
C23 C25 H25C 109.5 . . ?
C20 C27 H27A 109.5 . . ?
C20 C27 H27B 109.5 . . ?
C20 C27 H27C 109.5 . . ?
H27A C27 H27B 109.5 . . ?
H27A C27 H27C 109.5 . . ?
H27B C27 H27C 109.5 . . ?
H26A C26 H26B 109.5 . . ?
H26A C26 H26C 109.5 . . ?
H26B C26 H26C 109.5 . . ?
C23 C26 H26A 109.5 . . ?
C23 C26 H26B 109.5 . . ?
C23 C26 H26C 109.5 . . ?
C52 C51 H51 120.1 . . ?
C50 C51 H51 120.1 . . ?
C50 C51 C52 119.9(8) . . ?
O22 C23 C25 112.5(7) . . ?
O22 C23 C26 108.1(6) . . ?
O22 C23 C24 105.5(6) . . ?
C25 C23 C26 110.1(7) . . ?
C25 C23 C24 109.9(7) . . ?
C26 C23 C24 110.7(8) . . ?
O52 C12 C15 106.7(7) . . ?
O52 C12 C13 105.6(7) . . ?
O52 C12 C14 110.4(7) . . ?
C15 C12 C13 111.7(8) . . ?
C15 C12 C14 111.0(8) . . ?
C14 C12 C13 111.2(8) . . ?
C53 C52 C51 120.2(8) . . ?
C53 C52 H52 119.9 . . ?
C51 C52 H52 119.9 . . ?
C51 C50 H50 118.7 . . ?
C51 C50 C49 122.7(9) . . ?
C49 C50 H50 118.7 . . ?
C62 C61 C60 120.9(8) . . ?
C62 C61 H61 119.6 . . ?
C60 C61 H61 119.6 . . ?
C48 C49 C57 120.5(8) . . ?
C50 C49 C48 116.4(8) . . ?
C50 C49 C57 123.1(8) . . ?
C12 C15 H15A 109.5 . . ?
C12 C15 H15B 109.5 . . ?
C12 C15 H15C 109.5 . . ?
H15A C15 H15B 109.5 . . ?
H15A C15 H15C 109.5 . . ?
H15B C15 H15C 109.5 . . ?
H43A C43 H43B 109.5 . . ?
H43A C43 H43C 109.5 . . ?
H43B C43 H43C 109.5 . . ?
C42 C43 H43A 109.5 . . ?
C42 C43 H43B 109.5 . . ?
C42 C43 H43C 109.5 . . ?
O33 C34 C40 111.0(7) . . ?
O33 C34 C35 107.5(7) . . ?
O33 C34 C46 106.3(9) . . ?
C40 C34 C35 109.4(9) . . ?
C46 C34 C40 111.0(8) . . ?
C46 C34 C35 111.6(10) . . ?
C59 C66 H66A 109.5 . . ?
C59 C66 H66B 109.5 . . ?
C59 C66 H66C 109.5 . . ?
H66A C66 H66B 109.5 . . ?
H66A C66 H66C 109.5 . . ?
H66B C66 H66C 109.5 . . ?
C12 C13 H13A 109.5 . . ?
C12 C13 H13B 109.5 . . ?
C12 C13 H13C 109.5 . . ?
H13A C13 H13B 109.5 . . ?
H13A C13 H13C 109.5 . . ?
H13B C13 H13C 109.5 . . ?
C12 C14 H14A 109.5 . . ?
C12 C14 H14B 109.5 . . ?
C12 C14 H14C 109.5 . . ?
H14A C14 H14B 109.5 . . ?
H14A C14 H14C 109.5 . . ?
H14B C14 H14C 109.5 . . ?
O41 C42 C43 110.7(7) . . ?
O41 C42 C45 107.6(7) . . ?
O41 C42 C44 104.1(9) . . ?
C43 C42 C44 110.4(8) . . ?
C45 C42 C43 112.6(9) . . ?
C45 C42 C44 111.1(9) . . ?
C42 C45 H45A 109.5 . . ?
C42 C45 H45B 109.5 . . ?
C42 C45 H45C 109.5 . . ?
H45A C45 H45B 109.5 . . ?
H45A C45 H45C 109.5 . . ?
H45B C45 H45C 109.5 . . ?
C23 C24 H24A 109.5 . . ?
C23 C24 H24B 109.5 . . ?
C23 C24 H24C 109.5 . . ?
H24A C24 H24B 109.5 . . ?
H24A C24 H24C 109.5 . . ?
H24B C24 H24C 109.5 . . ?
C49 C57 H57A 109.5 . . ?
C49 C57 H57B 109.5 . . ?
C49 C57 H57C 109.5 . . ?
H57A C57 H57B 109.5 . . ?
H57A C57 H57C 109.5 . . ?
H57B C57 H57C 109.5 . . ?
C20 C28 H28A 109.5 . . ?
C20 C28 H28B 109.5 . . ?
C20 C28 H28C 109.5 . . ?
H28A C28 H28B 109.5 . . ?
H28A C28 H28C 109.5 . . ?
H28B C28 H28C 109.5 . . ?
C34 C35 H35A 109.5 . . ?
C34 C35 H35B 109.5 . . ?
C34 C35 H35C 109.5 . . ?
H35A C35 H35B 109.5 . . ?
H35A C35 H35C 109.5 . . ?
H35B C35 H35C 109.5 . . ?
C34 C46 H46A 109.5 . . ?
C34 C46 H46B 109.5 . . ?
C34 C46 H46C 109.5 . . ?
H46A C46 H46B 109.5 . . ?
H46A C46 H46C 109.5 . . ?
H46B C46 H46C 109.5 . . ?
C42 C44 H44A 109.5 . . ?
C42 C44 H44B 109.5 . . ?
C42 C44 H44C 109.5 . . ?
H44A C44 H44B 109.5 . . ?
H44A C44 H44C 109.5 . . ?
H44B C44 H44C 109.5 . . ?
C4AA O2 Si18 133.7(8) . . ?
O2 C4AA C7 104.8 . . ?
O2 C4AA C8 109.5 . . ?
O2 C4AA C11 109.6 . . ?
C7 C4AA C8 110.9 . . ?
C7 C4AA C11 110.9 . . ?
C8 C4AA C11 110.9 . . ?
C4AA C7 H7A 109.5 . . ?
C4AA C7 H7B 109.5 . . ?
C4AA C7 H7C 109.5 . . ?
H7A C7 H7B 109.5 . . ?
H7A C7 H7C 109.5 . . ?
H7B C7 H7C 109.5 . . ?
C4AA C8 H8A 109.5 . . ?
C4AA C8 H8B 109.5 . . ?
C4AA C8 H8C 109.5 . . ?
H8A C8 H8B 109.5 . . ?
H8A C8 H8C 109.5 . . ?
H8B C8 H8C 109.5 . . ?
C4AA C11 H11A 109.5 . . ?
C4AA C11 H11B 109.5 . . ?
C4AA C11 H11C 109.5 . . ?
H11A C11 H11B 109.5 . . ?
H11A C11 H11C 109.5 . . ?
H11B C11 H11C 109.5 . . ?
C16 O1 Si18 139.3(12) . . ?
O1 C16 C18 104.8 . . ?
O1 C16 C19 109.6 . . ?
O1 C16 C1A 109.6 . . ?
C18 C16 C19 110.9 . . ?
C18 C16 C1A 110.9 . . ?
C19 C16 C1A 110.9 . . ?
C16 C18 H18A 109.5 . . ?
C16 C18 H18B 109.5 . . ?
C16 C18 H18C 109.5 . . ?
H18A C18 H18B 109.5 . . ?
H18A C18 H18C 109.5 . . ?
H18B C18 H18C 109.5 . . ?
C16 C19 H19A 109.5 . . ?
C16 C19 H19B 109.5 . . ?
C16 C19 H19C 109.5 . . ?
H19A C19 H19B 109.5 . . ?
H19A C19 H19C 109.5 . . ?
H19B C19 H19C 109.5 . . ?
C16 C1A H1AA 109.5 . . ?
C16 C1A H1AB 109.5 . . ?
C16 C1A H1AC 109.5 . . ?
H1AA C1A H1AB 109.5 . . ?
H1AA C1A H1AC 109.5 . . ?
H1AB C1A H1AC 109.5 . . ?
C1AA O3 Si7 132.9(7) . . ?
O3 C1AA C1B 104.8 . . ?
O3 C1AA C1C 109.5 . . ?
O3 C1AA C1D 109.6 . . ?
C1B C1AA C1C 110.9 . . ?
C1B C1AA C1D 110.9 . . ?
C1D C1AA C1C 111.0 . . ?
C1AA C1B H1BA 109.5 . . ?
C1AA C1B H1BB 109.5 . . ?
C1AA C1B H1BC 109.5 . . ?
H1BA C1B H1BB 109.5 . . ?
H1BA C1B H1BC 109.5 . . ?
H1BB C1B H1BC 109.5 . . ?
C1AA C1C H1CA 109.5 . . ?
C1AA C1C H1CB 109.5 . . ?
C1AA C1C H1CC 109.5 . . ?
H1CA C1C H1CB 109.5 . . ?
H1CA C1C H1CC 109.5 . . ?
H1CB C1C H1CC 109.5 . . ?
C1AA C1D H1DA 109.5 . . ?
C1AA C1D H1DB 109.5 . . ?
C1AA C1D H1DC 109.5 . . ?
H1DA C1D H1DB 109.5 . . ?
H1DA C1D H1DC 109.5 . . ?
H1DB C1D H1DC 109.5 . . ?
C2AA O4 Si7 136.6(7) . . ?
O4 C2AA C5AA 104.8 . . ?
O4 C2AA C17 109.5 . . ?
O4 C2AA C1E 109.6 . . ?
C5AA C2AA C17 111.0 . . ?
C5AA C2AA C1E 110.9 . . ?
C1E C2AA C17 110.9 . . ?
C2AA C5AA H5AA 109.5 . . ?
C2AA C5AA H5AB 109.5 . . ?
C2AA C5AA H5AC 109.5 . . ?
H5AA C5AA H5AB 109.5 . . ?
H5AA C5AA H5AC 109.5 . . ?
H5AB C5AA H5AC 109.5 . . ?
C2AA C17 H17A 109.5 . . ?
C2AA C17 H17B 109.5 . . ?
C2AA C17 H17C 109.5 . . ?
H17A C17 H17B 109.5 . . ?
H17A C17 H17C 109.5 . . ?
H17B C17 H17C 109.5 . . ?
C2AA C1E H1EA 109.5 . . ?
C2AA C1E H1EB 109.5 . . ?
C2AA C1E H1EC 109.5 . . ?
H1EA C1E H1EB 109.5 . . ?
H1EA C1E H1EC 109.5 . . ?
H1EB C1E H1EC 109.5 . . ?
C1F O5 Si7 130.2(6) . . ?
O5 C1F C1G 104.8 . . ?
O5 C1F C1H 109.5 . . ?
O5 C1F C1I 109.5 . . ?
C1G C1F C1H 110.9 . . ?
C1G C1F C1I 110.9 . . ?
C1I C1F C1H 110.9 . . ?
C1F C1G H1GA 109.5 . . ?
C1F C1G H1GB 109.5 . . ?
C1F C1G H1GC 109.5 . . ?
H1GA C1G H1GB 109.5 . . ?
H1GA C1G H1GC 109.5 . . ?
H1GB C1G H1GC 109.5 . . ?
C1F C1H H1HA 109.5 . . ?
C1F C1H H1HB 109.5 . . ?
C1F C1H H1HC 109.5 . . ?
H1HA C1H H1HB 109.5 . . ?
H1HA C1H H1HC 109.5 . . ?
H1HB C1H H1HC 109.5 . . ?
C1F C1I H1IA 109.5 . . ?
C1F C1I H1IB 109.5 . . ?
C1F C1I H1IC 109.5 . . ?
H1IA C1I H1IB 109.5 . . ?
H1IA C1I H1IC 109.5 . . ?
H1IB C1I H1IC 109.5 . . ?
C1J O6 Si7 135.2(5) . . ?
O6 C1J C1K 104.8 . . ?
O6 C1J C1L 109.5 . . ?
O6 C1J C1M 109.5 . . ?
C1K C1J C1L 110.9 . . ?
C1K C1J C1M 110.9 . . ?
C1L C1J C1M 111.0 . . ?
C1J C1K H1KA 109.5 . . ?
C1J C1K H1KB 109.5 . . ?
C1J C1K H1KC 109.5 . . ?
H1KA C1K H1KB 109.5 . . ?
H1KA C1K H1KC 109.5 . . ?
H1KB C1K H1KC 109.5 . . ?
C1J C1L H1LA 109.5 . . ?
C1J C1L H1LB 109.5 . . ?
C1J C1L H1LC 109.5 . . ?
H1LA C1L H1LB 109.5 . . ?
H1LA C1L H1LC 109.5 . . ?
H1LB C1L H1LC 109.5 . . ?
C1J C1M H1MA 109.5 . . ?
C1J C1M H1MB 109.5 . . ?
C1J C1M H1MC 109.5 . . ?
H1MA C1M H1MB 109.5 . . ?
H1MA C1M H1MC 109.5 . . ?
H1MB C1M H1MC 109.5 . . ?
C3AA O7 Si32 131.3(9) . . ?
O7 C3AA C9 104.8 . . ?
O7 C3AA C10 109.5 . . ?
O7 C3AA C1N 109.5 . . ?
C9 C3AA C10 110.9 . . ?
C9 C3AA C1N 110.9 . . ?
C1N C3AA C10 110.9 . . ?
C3AA C9 H9A 109.5 . . ?
C3AA C9 H9B 109.5 . . ?
C3AA C9 H9C 109.5 . . ?
H9A C9 H9B 109.5 . . ?
H9A C9 H9C 109.5 . . ?
H9B C9 H9C 109.5 . . ?
C3AA C10 H10A 109.5 . . ?
C3AA C10 H10B 109.5 . . ?
C3AA C10 H10C 109.5 . . ?
H10A C10 H10B 109.5 . . ?
H10A C10 H10C 109.5 . . ?
H10B C10 H10C 109.5 . . ?
C3AA C1N H1NA 109.5 . . ?
C3AA C1N H1NB 109.5 . . ?
C3AA C1N H1NC 109.5 . . ?
H1NA C1N H1NB 109.5 . . ?
H1NA C1N H1NC 109.5 . . ?
H1NB C1N H1NC 109.5 . . ?
C0AA O8 Si32 127.6(14) . . ?
O8 C0AA C1O 104.8 . . ?
O8 C0AA C1P 109.5 . . ?
O8 C0AA C1Q 109.5 . . ?
C1O C0AA C1P 110.9 . . ?
C1O C0AA C1Q 110.9 . . ?
C1Q C0AA C1P 110.9 . . ?
C0AA C1O H1OA 109.5 . . ?
C0AA C1O H1OB 109.5 . . ?
C0AA C1O H1OC 109.5 . . ?
H1OA C1O H1OB 109.5 . . ?
H1OA C1O H1OC 109.5 . . ?
H1OB C1O H1OC 109.5 . . ?
C0AA C1P H1PA 109.5 . . ?
C0AA C1P H1PB 109.5 . . ?
C0AA C1P H1PC 109.5 . . ?
H1PA C1P H1PB 109.5 . . ?
H1PA C1P H1PC 109.5 . . ?
H1PB C1P H1PC 109.5 . . ?
C0AA C1Q H1QA 109.5 . . ?
C0AA C1Q H1QB 109.5 . . ?
C0AA C1Q H1QC 109.5 . . ?
H1QA C1Q H1QB 109.5 . . ?
H1QA C1Q H1QC 109.5 . . ?
H1QB C1Q H1QC 109.5 . . ?

loop_
_geom_bond_atom_site_label_1
_geom_bond_atom_site_label_2
_geom_bond_distance
_geom_bond_site_symmetry_2
_geom_bond_publ_flag
Cr1 Si7 2.771(2) . ?
Cr1 O16 1.987(5) . ?
Cr1 O31 1.882(5) . ?
Cr1 O47 1.915(5) . ?
Cr1 O52 2.220(5) . ?
Cr1 C69 2.154(8) . ?
Cr1 C68 2.101(7) . ?
Si7 O16 1.569(5) . ?
Si7 O52 1.654(6) . ?
Si7 O3 1.729(9) . ?
Si7 O4 1.514(9) . ?
Si7 O5 1.606(9) . ?
Si7 O6 1.682(8) . ?
Si18 O19 1.623(5) . ?
Si18 O31 1.586(5) . ?
Si18 O22 1.631(6) . ?
Si18 O2 1.665(11) . ?
Si18 O1 1.557(17) . ?
Si32 O33 1.641(5) . ?
Si32 O47 1.568(5) . ?
Si32 O41 1.631(5) . ?
Si32 O7 1.650(17) . ?
Si32 O8 1.64(3) . ?
O33 C34 1.426(10) . ?
O19 C20 1.446(8) . ?
O41 C42 1.455(11) . ?
O22 C23 1.441(9) . ?
N54 C69 1.141(10) . ?
N54 C48 1.398(9) . ?
O52 C12 1.459(9) . ?
N66 C58 1.393(10) . ?
N66 C68 1.160(10) . ?
C58 C59 1.396(11) . ?
C58 C63 1.400(11) . ?
C20 C21 1.517(11) . ?
C20 C27 1.504(10) . ?
C20 C28 1.508(11) . ?
C59 C60 1.390(12) . ?
C59 C66 1.525(12) . ?
C48 C53 1.396(11) . ?
C48 C49 1.415(11) . ?
C73 H73A 0.9800 . ?
C73 H73B 0.9800 . ?
C73 H73C 0.9800 . ?
C73 C53 1.513(11) . ?
C53 C52 1.371(11) . ?
C63 C62 1.405(10) . ?
C63 C67 1.496(12) . ?
C62 H62 0.9500 . ?
C62 C61 1.375(12) . ?
C40 H40A 0.9800 . ?
C40 H40B 0.9800 . ?
C40 H40C 0.9800 . ?
C40 C34 1.536(14) . ?
C60 H60 0.9500 . ?
C60 C61 1.398(13) . ?
C21 H21A 0.9800 . ?
C21 H21B 0.9800 . ?
C21 H21C 0.9800 . ?
C67 H67A 0.9800 . ?
C67 H67B 0.9800 . ?
C67 H67C 0.9800 . ?
C25 H25A 0.9800 . ?
C25 H25B 0.9800 . ?
C25 H25C 0.9800 . ?
C25 C23 1.517(11) . ?
C27 H27A 0.9800 . ?
C27 H27B 0.9800 . ?
C27 H27C 0.9800 . ?
C26 H26A 0.9800 . ?
C26 H26B 0.9800 . ?
C26 H26C 0.9800 . ?
C26 C23 1.521(12) . ?
C51 H51 0.9500 . ?
C51 C52 1.413(12) . ?
C51 C50 1.357(14) . ?
C23 C24 1.534(11) . ?
C12 C15 1.489(13) . ?
C12 C13 1.548(12) . ?
C12 C14 1.524(12) . ?
C52 H52 0.9500 . ?
C50 H50 0.9500 . ?
C50 C49 1.377(13) . ?
C61 H61 0.9500 . ?
C49 C57 1.502(14) . ?
C15 H15A 0.9800 . ?
C15 H15B 0.9800 . ?
C15 H15C 0.9800 . ?
C43 H43A 0.9800 . ?
C43 H43B 0.9800 . ?
C43 H43C 0.9800 . ?
C43 C42 1.512(14) . ?
C34 C35 1.547(14) . ?
C34 C46 1.511(16) . ?
C66 H66A 0.9800 . ?
C66 H66B 0.9800 . ?
C66 H66C 0.9800 . ?
C13 H13A 0.9800 . ?
C13 H13B 0.9800 . ?
C13 H13C 0.9800 . ?
C14 H14A 0.9800 . ?
C14 H14B 0.9800 . ?
C14 H14C 0.9800 . ?
C42 C45 1.505(12) . ?
C42 C44 1.542(14) . ?
C45 H45A 0.9800 . ?
C45 H45B 0.9800 . ?
C45 H45C 0.9800 . ?
C24 H24A 0.9800 . ?
C24 H24B 0.9800 . ?
C24 H24C 0.9800 . ?
C57 H57A 0.9800 . ?
C57 H57B 0.9800 . ?
C57 H57C 0.9800 . ?
C28 H28A 0.9800 . ?
C28 H28B 0.9800 . ?
C28 H28C 0.9800 . ?
C35 H35A 0.9800 . ?
C35 H35B 0.9800 . ?
C35 H35C 0.9800 . ?
C46 H46A 0.9800 . ?
C46 H46B 0.9800 . ?
C46 H46C 0.9800 . ?
C44 H44A 0.9800 . ?
C44 H44B 0.9800 . ?
C44 H44C 0.9800 . ?
O2 C4AA 1.4388 . ?
C4AA C7 1.5307 . ?
C4AA C8 1.5362 . ?
C4AA C11 1.5362 . ?
C7 H7A 0.9800 . ?
C7 H7B 0.9800 . ?
C7 H7C 0.9800 . ?
C8 H8A 0.9800 . ?
C8 H8B 0.9800 . ?
C8 H8C 0.9800 . ?
C11 H11A 0.9800 . ?
C11 H11B 0.9800 . ?
C11 H11C 0.9800 . ?
O1 C16 1.4384 . ?
C16 C18 1.5309 . ?
C16 C19 1.5361 . ?
C16 C1A 1.5364 . ?
C18 H18A 0.9800 . ?
C18 H18B 0.9800 . ?
C18 H18C 0.9800 . ?
C19 H19A 0.9800 . ?
C19 H19B 0.9800 . ?
C19 H19C 0.9800 . ?
C1A H1AA 0.9800 . ?
C1A H1AB 0.9800 . ?
C1A H1AC 0.9800 . ?
O3 C1AA 1.4391 . ?
C1AA C1B 1.5300 . ?
C1AA C1C 1.5361 . ?
C1AA C1D 1.5360 . ?
C1B H1BA 0.9800 . ?
C1B H1BB 0.9800 . ?
C1B H1BC 0.9800 . ?
C1C H1CA 0.9800 . ?
C1C H1CB 0.9800 . ?
C1C H1CC 0.9800 . ?
C1D H1DA 0.9800 . ?
C1D H1DB 0.9800 . ?
C1D H1DC 0.9800 . ?
O4 C2AA 1.4384 . ?
C2AA C5AA 1.5306 . ?
C2AA C17 1.5369 . ?
C2AA C1E 1.5366 . ?
C5AA H5AA 0.9800 . ?
C5AA H5AB 0.9800 . ?
C5AA H5AC 0.9800 . ?
C17 H17A 0.9800 . ?
C17 H17B 0.9800 . ?
C17 H17C 0.9800 . ?
C1E H1EA 0.9800 . ?
C1E H1EB 0.9800 . ?
C1E H1EC 0.9800 . ?
O5 C1F 1.4392 . ?
C1F C1G 1.5309 . ?
C1F C1H 1.5364 . ?
C1F C1I 1.5359 . ?
C1G H1GA 0.9800 . ?
C1G H1GB 0.9800 . ?
C1G H1GC 0.9800 . ?
C1H H1HA 0.9800 . ?
C1H H1HB 0.9800 . ?
C1H H1HC 0.9800 . ?
C1I H1IA 0.9800 . ?
C1I H1IB 0.9800 . ?
C1I H1IC 0.9800 . ?
O6 C1J 1.4391 . ?
C1J C1K 1.5303 . ?
C1J C1L 1.5358 . ?
C1J C1M 1.5366 . ?
C1K H1KA 0.9800 . ?
C1K H1KB 0.9800 . ?
C1K H1KC 0.9800 . ?
C1L H1LA 0.9800 . ?
C1L H1LB 0.9800 . ?
C1L H1LC 0.9800 . ?
C1M H1MA 0.9800 . ?
C1M H1MB 0.9800 . ?
C1M H1MC 0.9800 . ?
O7 C3AA 1.4391 . ?
C3AA C9 1.5300 . ?
C3AA C10 1.5366 . ?
C3AA C1N 1.5364 . ?
C9 H9A 0.9800 . ?
C9 H9B 0.9800 . ?
C9 H9C 0.9800 . ?
C10 H10A 0.9800 . ?
C10 H10B 0.9800 . ?
C10 H10C 0.9800 . ?
C1N H1NA 0.9800 . ?
C1N H1NB 0.9800 . ?
C1N H1NC 0.9800 . ?
O8 C0AA 1.4380 . ?
C0AA C1O 1.5300 . ?
C0AA C1P 1.5371 . ?
C0AA C1Q 1.5364 . ?
C1O H1OA 0.9800 . ?
C1O H1OB 0.9800 . ?
C1O H1OC 0.9800 . ?
C1P H1PA 0.9800 . ?
C1P H1PB 0.9800 . ?
C1P H1PC 0.9800 . ?
C1Q H1QA 0.9800 . ?
C1Q H1QB 0.9800 . ?
C1Q H1QC 0.9800 . ?

loop_
_geom_torsion_atom_site_label_1
_geom_torsion_atom_site_label_2
_geom_torsion_atom_site_label_3
_geom_torsion_atom_site_label_4
_geom_torsion
_geom_torsion_site_symmetry_1
_geom_torsion_site_symmetry_2
_geom_torsion_site_symmetry_3
_geom_torsion_site_symmetry_4
_geom_torsion_publ_flag
Cr1 Si7 O52 C12 179.6(9) . . . . ?
Cr1 Si7 O3 C1AA -135.0(8) . . . . ?
Cr1 Si7 O4 C2AA -18.9(16) . . . . ?
Cr1 Si7 O5 C1F 21.5(15) . . . . ?
Cr1 Si7 O6 C1J 147.5(6) . . . . ?
Cr1 O52 C12 C15 61.4(10) . . . . ?
Cr1 O52 C12 C13 -57.6(11) . . . . ?
Cr1 O52 C12 C14 -177.8(7) . . . . ?
Si7 Cr1 O31 Si18 47.9(6) . . . . ?
Si7 O52 C12 C15 -118.0(8) . . . . ?
Si7 O52 C12 C13 123.0(8) . . . . ?
Si7 O52 C12 C14 2.8(12) . . . . ?
Si7 O3 C1AA C1B 161.1(10) . . . . ?
Si7 O3 C1AA C1C -79.9(10) . . . . ?
Si7 O3 C1AA C1D 42.1(10) . . . . ?
Si7 O4 C2AA C5AA 65.2(12) . . . . ?
Si7 O4 C2AA C17 -175.7(12) . . . . ?
Si7 O4 C2AA C1E -53.8(12) . . . . ?
Si7 O5 C1F C1G -156.2(9) . . . . ?
Si7 O5 C1F C1H -37.1(9) . . . . ?
Si7 O5 C1F C1I 84.8(9) . . . . ?
Si7 O6 C1J C1K 73.5(8) . . . . ?
Si7 O6 C1J C1L -167.4(8) . . . . ?
Si7 O6 C1J C1M -45.5(8) . . . . ?
Si18 O19 C20 C21 24.2(9) . . . . ?
Si18 O19 C20 C27 -97.6(7) . . . . ?
Si18 O19 C20 C28 143.0(6) . . . . ?
Si18 O22 C23 C25 -32.9(10) . . . . ?
Si18 O22 C23 C26 88.9(9) . . . . ?
Si18 O22 C23 C24 -152.7(7) . . . . ?
Si18 O2 C4AA C7 -71.5(11) . . . . ?
Si18 O2 C4AA C8 47.5(11) . . . . ?
Si18 O2 C4AA C11 169.4(11) . . . . ?
Si18 O1 C16 C18 -39(2) . . . . ?
Si18 O1 C16 C19 80(2) . . . . ?
Si18 O1 C16 C1A -158(2) . . . . ?
Si32 O33 C34 C40 -33.4(11) . . . . ?
Si32 O33 C34 C35 86.2(11) . . . . ?
Si32 O33 C34 C46 -154.2(7) . . . . ?
Si32 O41 C42 C43 36.0(10) . . . . ?
Si32 O41 C42 C45 -87.5(10) . . . . ?
Si32 O41 C42 C44 154.5(6) . . . . ?
Si32 O7 C3AA C9 -160.4(11) . . . . ?
Si32 O7 C3AA C10 -41.4(11) . . . . ?
Si32 O7 C3AA C1N 80.5(11) . . . . ?
Si32 O8 C0AA C1O -162.4(16) . . . . ?
Si32 O8 C0AA C1P -43.3(16) . . . . ?
Si32 O8 C0AA C1Q 78.6(16) . . . . ?
O33 Si32 O47 Cr1 109.6(11) . . . . ?
O33 Si32 O41 C42 151.7(6) . . . . ?
O33 Si32 O7 C3AA 71.4(11) . . . . ?
O33 Si32 O8 C0AA 88.8(14) . . . . ?
O16 Cr1 O31 Si18 45.2(6) . . . . ?
O16 Si7 O52 Cr1 -2.3(3) . . . . ?
O16 Si7 O52 C12 177.3(8) . . . . ?
O16 Si7 O3 C1AA -87.7(9) . . . . ?
O16 Si7 O4 C2AA 38.6(13) . . . . ?
O16 Si7 O5 C1F -39.4(11) . . . . ?
O16 Si7 O6 C1J 100.0(7) . . . . ?
O19 Si18 O31 Cr1 -25.7(7) . . . . ?
O19 Si18 O22 C23 -38.7(8) . . . . ?
O19 Si18 O2 C4AA 179.4(10) . . . . ?
O19 Si18 O1 C16 -179.3(17) . . . . ?
O31 Si18 O19 C20 -81.4(6) . . . . ?
O31 Si18 O22 C23 -163.1(7) . . . . ?
O31 Si18 O2 C4AA -55.0(12) . . . . ?
O31 Si18 O1 C16 -49(2) . . . . ?
O47 Cr1 O31 Si18 -136.6(6) . . . . ?
O47 Si32 O33 C34 -169.9(7) . . . . ?
O47 Si32 O41 C42 -90.6(7) . . . . ?
O47 Si32 O7 C3AA -46.0(11) . . . . ?
O47 Si32 O8 C0AA -34.2(16) . . . . ?
O41 Si32 O33 C34 -46.3(8) . . . . ?
O41 Si32 O47 Cr1 -7.0(12) . . . . ?
O41 Si32 O7 C3AA -175.6(9) . . . . ?
O41 Si32 O8 C0AA -160.0(13) . . . . ?
O22 Si18 O19 C20 159.6(6) . . . . ?
O22 Si18 O31 Cr1 91.7(6) . . . . ?
O22 Si18 O2 C4AA 65.6(12) . . . . ?
O22 Si18 O1 C16 70(2) . . . . ?
N54 C48 C53 C73 2.0(11) . . . . ?
N54 C48 C53 C52 -178.1(7) . . . . ?
N54 C48 C49 C50 178.3(7) . . . . ?
N54 C48 C49 C57 -4.6(12) . . . . ?
O52 Cr1 O31 Si18 51.6(13) . . . . ?
O52 Si7 O16 Cr1 2.7(4) . . . . ?
O52 Si7 O3 C1AA 172.3(9) . . . . ?
O52 Si7 O4 C2AA -90.2(12) . . . . ?
O52 Si7 O5 C1F 94.0(9) . . . . ?
O52 Si7 O6 C1J -160.2(7) . . . . ?
N66 C58 C59 C60 177.6(7) . . . . ?
N66 C58 C59 C66 -1.1(12) . . . . ?
N66 C58 C63 C62 -178.3(7) . . . . ?
N66 C58 C63 C67 0.6(12) . . . . ?
C58 C59 C60 C61 0.7(12) . . . . ?
C58 C63 C62 C61 0.8(12) . . . . ?
C69 Cr1 O31 Si18 133.9(6) . . . . ?
C59 C58 C63 C62 -0.9(12) . . . . ?
C59 C58 C63 C67 178.1(8) . . . . ?
C59 C60 C61 C62 -0.7(12) . . . . ?
C48 C53 C52 C51 -0.7(11) . . . . ?
C73 C53 C52 C51 179.3(8) . . . . ?
C53 C48 C49 C50 -3.0(11) . . . . ?
C53 C48 C49 C57 174.2(8) . . . . ?
C63 C58 C59 C60 0.1(12) . . . . ?
C63 C58 C59 C66 -178.5(8) . . . . ?
C63 C62 C61 C60 0.0(13) . . . . ?
C68 Cr1 O31 Si18 -44.4(6) . . . . ?
C67 C63 C62 C61 -178.1(8) . . . . ?
C51 C50 C49 C48 0.2(13) . . . . ?
C51 C50 C49 C57 -176.9(9) . . . . ?
C52 C51 C50 C49 2.2(14) . . . . ?
C50 C51 C52 C53 -2.0(13) . . . . ?
C49 C48 C53 C73 -176.7(7) . . . . ?
C49 C48 C53 C52 3.2(11) . . . . ?
C66 C59 C60 C61 179.4(8) . . . . ?
O2 Si18 O19 C20 40.3(8) . . . . ?
O2 Si18 O31 Cr1 -144.7(7) . . . . ?
O2 Si18 O22 C23 75.2(9) . . . . ?
O1 Si18 O19 C20 48.5(11) . . . . ?
O1 Si18 O31 Cr1 -151.4(9) . . . . ?
O1 Si18 O22 C23 73.7(10) . . . . ?
O3 Si7 O16 Cr1 -95.1(4) . . . . ?
O3 Si7 O52 Cr1 109.2(4) . . . . ?
O3 Si7 O52 C12 -71.2(9) . . . . ?
O3 Si7 O5 C1F -164.4(8) . . . . ?
O4 Si7 O16 Cr1 -136.0(5) . . . . ?
O4 Si7 O52 Cr1 136.9(4) . . . . ?
O4 Si7 O52 C12 -43.5(10) . . . . ?
O4 Si7 O6 C1J -34.4(9) . . . . ?
O5 Si7 O16 Cr1 144.6(5) . . . . ?
O5 Si7 O52 Cr1 -146.4(4) . . . . ?
O5 Si7 O52 C12 33.2(10) . . . . ?
O5 Si7 O3 C1AA 47.9(10) . . . . ?
O6 Si7 O16 Cr1 100.3(4) . . . . ?
O6 Si7 O52 Cr1 -112.3(4) . . . . ?
O6 Si7 O52 C12 67.3(9) . . . . ?
O6 Si7 O4 C2AA 164.2(11) . . . . ?
O7 Si32 O33 C34 69.0(9) . . . . ?
O7 Si32 O47 Cr1 -132.7(12) . . . . ?
O7 Si32 O41 C42 37.2(8) . . . . ?
O8 Si32 O33 C34 62.1(10) . . . . ?
O8 Si32 O47 Cr1 -124.6(14) . . . . ?
O8 Si32 O41 C42 35.2(10) . . . . ?

loop_
_twin_individual_id
_twin_individual_mass_fraction_refined
1 0.932(11)
2 0.068(11)
